data_4027766
loop_
_publ_author_name
'Anna Antos'
'Yiannis Elemes'
'Adonis Michaelides'
'John, A. Nyxas'
'Stavroula Skoulika'
'Lazaros P. Hadjiarapoglou'

_publ_section_title
;
 The Question of Electrophilic vs Nucleophilic Addition of Cyclic
 \b-Dicarbonyl Phenyliodonium Ylides: Electrophilic Cycloaddition of
 Diphenylketene
;
_journal_name_full 'Journal of Organic Chemistry'
_journal_page_first 10949
_journal_page_last 10954
_journal_paper_doi 10.1021/jo3020787
_journal_volume 77
_journal_year 2012
_chemical_formula_sum 'C20 H16 O3'
_chemical_formula_weight 304.33
_chemical_name_systematic
; 
 ? 
;
_space_group_IT_number 14
_symmetry_cell_setting monoclinic
_symmetry_space_group_name_Hall '-P 2ybc'
_symmetry_space_group_name_H-M 'P 1 21/c 1'
_atom_sites_solution_hydrogens geom
_atom_sites_solution_primary direct
_atom_sites_solution_secondary difmap
_audit_creation_method SHELXL-97
_cell_angle_alpha 90.00
_cell_angle_beta 115.340(10)
_cell_angle_gamma 90.00
_cell_formula_units_Z 8
_cell_length_a 17.183(2)
_cell_length_b 10.8970(10)
_cell_length_c 18.656(3)
_cell_measurement_reflns_used 60
_cell_measurement_temperature 293(2)
_cell_measurement_theta_max 12.2
_cell_measurement_theta_min 9.2
_cell_volume 3157.1(7)
_computing_cell_refinement XSCANS
_computing_data_collection XSCANS
_computing_data_reduction XSCANS
_computing_structure_refinement 'SHELXL-97 (Sheldrick, 1997)'
_computing_structure_solution 'SHELXS-97 (Sheldrick, 1990)'
_diffrn_ambient_temperature 293(2)
_diffrn_measured_fraction_theta_full 0.984
_diffrn_measured_fraction_theta_max 0.984
_diffrn_measurement_device_type P4
_diffrn_measurement_method scintillation
_diffrn_radiation_monochromator graphite
_diffrn_radiation_source 'fine-focus sealed tube'
_diffrn_radiation_type MoK\a
_diffrn_radiation_wavelength 0.71073
_diffrn_reflns_av_R_equivalents 0.0263
_diffrn_reflns_av_sigmaI/netI 0.0892
_diffrn_reflns_limit_h_max 20
_diffrn_reflns_limit_h_min 0
_diffrn_reflns_limit_k_max 12
_diffrn_reflns_limit_k_min 0
_diffrn_reflns_limit_l_max 20
_diffrn_reflns_limit_l_min -22
_diffrn_reflns_number 5659
_diffrn_reflns_theta_full 25.00
_diffrn_reflns_theta_max 25.00
_diffrn_reflns_theta_min 2.20
_diffrn_standards_decay_% none
_diffrn_standards_interval_count 100
_diffrn_standards_number 2
_exptl_absorpt_coefficient_mu 0.086
_exptl_absorpt_correction_type none
_exptl_crystal_colour colorless
_exptl_crystal_density_diffrn 1.281
_exptl_crystal_description prismatic
_exptl_crystal_F_000 1280
_exptl_crystal_size_max 0.16
_exptl_crystal_size_mid 0.12
_exptl_crystal_size_min 0.10
_refine_diff_density_max 0.214
_refine_diff_density_min -0.214
_refine_diff_density_rms 0.042
_refine_ls_extinction_method none
_refine_ls_goodness_of_fit_ref 0.996
_refine_ls_hydrogen_treatment riding
_refine_ls_matrix_type fullcycle
_refine_ls_number_parameters 424
_refine_ls_number_reflns 5467
_refine_ls_number_restraints 18
_refine_ls_restrained_S_all 0.994
_refine_ls_R_factor_all 0.1740
_refine_ls_R_factor_gt 0.0727
_refine_ls_shift/su_max 0.000
_refine_ls_shift/su_mean 0.000
_refine_ls_structure_factor_coef Fsqd
_refine_ls_weighting_details 'calc w=1/[\s^2^(Fo^2^)+(0.0763P)^2^+0.6392P] where P=(Fo^2^+2Fc^2^)/3'
_refine_ls_weighting_scheme calc
_refine_ls_wR_factor_gt 0.1495
_refine_ls_wR_factor_ref 0.1961
_reflns_number_gt 2436
_reflns_number_total 5467
_reflns_threshold_expression >2sigma(I)
_cod_data_source_file jo3020787_si_003.cif
_cod_data_source_block shelxl
_cod_database_code 4027766

loop_
_symmetry_equiv_pos_as_xyz
'x, y, z'
'-x, y+1/2, -z+1/2'
'-x, -y, -z'
'x, -y-1/2, z-1/2'

loop_
_atom_site_label
_atom_site_type_symbol
_atom_site_fract_x
_atom_site_fract_y
_atom_site_fract_z
_atom_site_U_iso_or_equiv
_atom_site_adp_type
_atom_site_occupancy
_atom_site_symmetry_multiplicity
_atom_site_calc_flag
_atom_site_refinement_flags
_atom_site_disorder_assembly
_atom_site_disorder_group
C1 C 0.1473(3) 0.7704(5) 0.4526(3) 0.0807(15) Uani 1 1 d . . .
C2A C 0.1678(14) 0.8024(17) 0.5376(13) 0.082(5) Uani 0.35 1 d PU A 1
H2A1 H 0.1630 0.8906 0.5418 0.098 Uiso 0.35 1 calc PR A 1
H2A2 H 0.1254 0.7642 0.5518 0.098 Uiso 0.35 1 calc PR A 1
C2B C 0.1732(8) 0.7221(10) 0.5394(6) 0.081(3) Uani 0.65 1 d PU A 2
H2B1 H 0.1300 0.7485 0.5566 0.097 Uiso 0.65 1 calc PR A 2
H2B2 H 0.1732 0.6331 0.5387 0.097 Uiso 0.65 1 calc PR A 2
C3 C 0.2546(4) 0.7632(7) 0.5950(3) 0.120(2) Uani 1 1 d . . .
H3A H 0.2719 0.8195 0.6394 0.144 Uiso 1 1 calc R A 1
H3B H 0.2475 0.6836 0.6147 0.144 Uiso 1 1 calc R A 1
C4 C 0.3288(3) 0.7517(5) 0.5759(3) 0.0719(14) Uani 1 1 d . A .
H4A H 0.3721 0.8125 0.6051 0.086 Uiso 1 1 calc R . .
H4B H 0.3544 0.6709 0.5908 0.086 Uiso 1 1 calc R . .
C5 C 0.2994(3) 0.7705(4) 0.4901(2) 0.0530(11) Uani 1 1 d . . .
C6 C 0.2204(2) 0.7764(4) 0.4329(2) 0.0513(10) Uani 1 1 d . A .
C8 C 0.3229(3) 0.7997(4) 0.3828(3) 0.0550(11) Uani 1 1 d . . .
C7 C 0.2244(2) 0.7924(4) 0.3538(2) 0.0498(10) Uani 1 1 d . A .
C9 C 0.1888(2) 0.9148(4) 0.3120(3) 0.0498(10) Uani 1 1 d . . .
C10 C 0.1799(3) 1.0145(4) 0.3531(3) 0.0768(14) Uani 1 1 d . A .
H10 H 0.1927 1.0067 0.4066 0.092 Uiso 1 1 calc R . .
C11 C 0.1525(4) 1.1258(5) 0.3159(4) 0.1027(19) Uani 1 1 d . . .
H11 H 0.1485 1.1931 0.3448 0.123 Uiso 1 1 calc R A .
C12 C 0.1310(4) 1.1378(5) 0.2367(5) 0.099(2) Uani 1 1 d . A .
H12 H 0.1112 1.2126 0.2116 0.119 Uiso 1 1 calc R . .
C13 C 0.1387(3) 1.0398(6) 0.1947(3) 0.0896(17) Uani 1 1 d . . .
H13 H 0.1241 1.0475 0.1408 0.108 Uiso 1 1 calc R A .
C14 C 0.1683(3) 0.9292(5) 0.2328(3) 0.0734(14) Uani 1 1 d . A .
H14 H 0.1745 0.8630 0.2041 0.088 Uiso 1 1 calc R . .
C15 C 0.1878(3) 0.6810(4) 0.2984(3) 0.0584(12) Uani 1 1 d . . .
C16 C 0.2390(3) 0.5983(5) 0.2846(3) 0.0808(15) Uani 1 1 d . A .
H16 H 0.2985 0.6071 0.3102 0.097 Uiso 1 1 calc R . .
C17 C 0.2036(5) 0.5009(6) 0.2328(4) 0.108(2) Uani 1 1 d . . .
H17 H 0.2396 0.4446 0.2245 0.129 Uiso 1 1 calc R A .
C18 C 0.1172(5) 0.4871(6) 0.1944(4) 0.107(2) Uani 1 1 d . A .
H18 H 0.0937 0.4231 0.1586 0.128 Uiso 1 1 calc R . .
C19 C 0.0654(4) 0.5671(6) 0.2085(4) 0.117(2) Uani 1 1 d . . .
H19 H 0.0060 0.5563 0.1836 0.140 Uiso 1 1 calc R A .
C20 C 0.0998(3) 0.6655(5) 0.2599(3) 0.0953(18) Uani 1 1 d . A .
H20 H 0.0634 0.7210 0.2683 0.114 Uiso 1 1 calc R . .
O1 O 0.0728(2) 0.7854(4) 0.4035(2) 0.1030(13) Uani 1 1 d . A .
O2 O 0.36384(19) 0.8164(3) 0.34679(19) 0.0776(10) Uani 1 1 d . A .
O3 O 0.36333(16) 0.7846(3) 0.46393(18) 0.0595(8) Uani 1 1 d . A .
C21 C 0.3823(3) 0.1018(4) -0.0464(3) 0.0581(12) Uani 1 1 d . . .
C22 C 0.4301(3) 0.1247(4) -0.0960(3) 0.0755(14) Uani 1 1 d . . .
H22A H 0.4191 0.0571 -0.1329 0.091 Uiso 1 1 calc R . .
H22B H 0.4914 0.1256 -0.0617 0.091 Uiso 1 1 calc R . .
C23 C 0.4063(4) 0.2434(5) -0.1425(3) 0.0894(17) Uani 1 1 d . . .
H23A H 0.4424 0.2540 -0.1703 0.107 Uiso 1 1 calc R . .
H23B H 0.3469 0.2391 -0.1818 0.107 Uiso 1 1 calc R . .
C24 C 0.4173(3) 0.3528(5) -0.0893(3) 0.0868(16) Uani 1 1 d . . .
H24A H 0.4779 0.3726 -0.0604 0.104 Uiso 1 1 calc R . .
H24B H 0.3879 0.4236 -0.1208 0.104 Uiso 1 1 calc R . .
C25 C 0.3805(3) 0.3220(4) -0.0335(3) 0.0630(12) Uani 1 1 d . . .
C26 C 0.3579(2) 0.2120(4) -0.0172(2) 0.0509(10) Uani 1 1 d . . .
C27 C 0.3223(2) 0.2263(4) 0.0441(2) 0.0501(10) Uani 1 1 d . . .
C28 C 0.3375(3) 0.3637(4) 0.0616(3) 0.0642(12) Uani 1 1 d . . .
C29 C 0.3752(3) 0.1537(4) 0.1204(2) 0.0503(10) Uani 1 1 d . . .
C30 C 0.4635(3) 0.1657(5) 0.1553(3) 0.0721(14) Uani 1 1 d . . .
H30 H 0.4897 0.2191 0.1335 0.087 Uiso 1 1 calc R . .
C31 C 0.5134(3) 0.0994(6) 0.2223(3) 0.0905(18) Uani 1 1 d . . .
H31 H 0.5729 0.1083 0.2454 0.109 Uiso 1 1 calc R . .
C32 C 0.4757(4) 0.0211(6) 0.2547(3) 0.0957(19) Uani 1 1 d . . .
H32 H 0.5094 -0.0250 0.2992 0.115 Uiso 1 1 calc R . .
C33 C 0.3887(4) 0.0107(5) 0.2220(3) 0.0885(17) Uani 1 1 d . . .
H33 H 0.3627 -0.0412 0.2449 0.106 Uiso 1 1 calc R . .
C34 C 0.3383(3) 0.0771(4) 0.1546(3) 0.0663(13) Uani 1 1 d . . .
H34 H 0.2787 0.0691 0.1325 0.080 Uiso 1 1 calc R . .
C35 C 0.2249(2) 0.2001(4) 0.0104(2) 0.0552(11) Uani 1 1 d . . .
C36 C 0.1884(3) 0.1088(4) -0.0455(3) 0.0686(13) Uani 1 1 d . . .
H36 H 0.2227 0.0644 -0.0636 0.082 Uiso 1 1 calc R . .
C37 C 0.1012(3) 0.0828(5) -0.0748(3) 0.0854(16) Uani 1 1 d . . .
H37 H 0.0776 0.0208 -0.1121 0.102 Uiso 1 1 calc R . .
C38 C 0.0502(3) 0.1472(6) -0.0495(4) 0.0979(18) Uani 1 1 d . . .
H38 H -0.0083 0.1295 -0.0692 0.117 Uiso 1 1 calc R . .
C39 C 0.0853(3) 0.2380(6) 0.0051(4) 0.110(2) Uani 1 1 d . . .
H39 H 0.0505 0.2826 0.0226 0.132 Uiso 1 1 calc R . .
C40 C 0.1726(3) 0.2646(5) 0.0350(3) 0.0876(17) Uani 1 1 d . . .
H40 H 0.1957 0.3269 0.0722 0.105 Uiso 1 1 calc R . .
O4 O 0.36943(19) -0.0014(3) -0.02855(18) 0.0682(9) Uani 1 1 d . . .
O5 O 0.3282(2) 0.4255(3) 0.1103(2) 0.0875(11) Uani 1 1 d . . .
O6 O 0.36761(19) 0.4160(3) 0.0106(2) 0.0766(10) Uani 1 1 d . . .

loop_
_atom_site_aniso_label
_atom_site_aniso_U_11
_atom_site_aniso_U_22
_atom_site_aniso_U_33
_atom_site_aniso_U_23
_atom_site_aniso_U_13
_atom_site_aniso_U_12
C1 0.061(3) 0.107(4) 0.083(4) -0.011(3) 0.039(3) -0.017(3)
C2A 0.085(11) 0.087(13) 0.095(13) 0.029(13) 0.060(10) 0.012(13)
C2B 0.095(7) 0.091(7) 0.067(6) -0.003(7) 0.046(5) -0.035(8)
C3 0.111(5) 0.177(7) 0.079(4) 0.010(5) 0.049(4) -0.001(5)
C4 0.072(3) 0.072(3) 0.063(3) 0.003(3) 0.021(3) -0.010(3)
C5 0.056(3) 0.049(3) 0.053(3) 0.003(2) 0.023(2) -0.001(2)
C6 0.043(2) 0.051(3) 0.059(3) 0.000(2) 0.021(2) -0.002(2)
C8 0.045(2) 0.050(3) 0.072(3) 0.004(2) 0.026(2) 0.003(2)
C7 0.040(2) 0.053(3) 0.050(3) 0.005(2) 0.0137(19) 0.001(2)
C9 0.037(2) 0.048(3) 0.055(3) 0.002(2) 0.011(2) -0.0005(19)
C10 0.081(3) 0.054(3) 0.073(3) -0.003(3) 0.011(3) 0.004(3)
C11 0.114(5) 0.057(4) 0.108(5) -0.013(4) 0.019(4) 0.003(3)
C12 0.085(4) 0.049(3) 0.134(6) 0.015(4) 0.018(4) 0.003(3)
C13 0.079(4) 0.091(4) 0.089(4) 0.032(4) 0.026(3) 0.013(3)
C14 0.079(3) 0.071(4) 0.066(3) 0.012(3) 0.026(3) 0.016(3)
C15 0.061(3) 0.051(3) 0.061(3) 0.003(2) 0.023(2) 0.000(2)
C16 0.081(4) 0.063(3) 0.083(4) -0.006(3) 0.021(3) 0.015(3)
C17 0.130(6) 0.073(4) 0.103(5) -0.015(4) 0.034(5) 0.024(4)
C18 0.138(6) 0.062(4) 0.094(5) -0.012(3) 0.024(5) -0.007(4)
C19 0.088(4) 0.102(5) 0.131(6) -0.048(4) 0.018(4) -0.026(4)
C20 0.066(3) 0.088(4) 0.122(5) -0.036(4) 0.031(3) -0.018(3)
O1 0.052(2) 0.156(4) 0.107(3) 0.000(3) 0.040(2) -0.004(2)
O2 0.0578(19) 0.088(2) 0.100(3) 0.028(2) 0.046(2) 0.0114(18)
O3 0.0439(16) 0.0578(19) 0.071(2) 0.0015(16) 0.0186(16) -0.0033(15)
C21 0.052(3) 0.057(3) 0.062(3) 0.006(2) 0.021(2) 0.012(2)
C22 0.075(3) 0.076(4) 0.090(4) -0.002(3) 0.049(3) 0.011(3)
C23 0.099(4) 0.093(4) 0.098(4) 0.025(4) 0.063(4) 0.015(3)
C24 0.082(4) 0.074(4) 0.119(5) 0.033(4) 0.057(4) 0.013(3)
C25 0.052(3) 0.048(3) 0.088(4) 0.010(3) 0.030(3) 0.006(2)
C26 0.046(2) 0.042(3) 0.060(3) 0.006(2) 0.019(2) 0.004(2)
C27 0.045(2) 0.042(2) 0.060(3) 0.002(2) 0.020(2) 0.000(2)
C28 0.051(3) 0.052(3) 0.088(4) -0.002(3) 0.028(3) 0.002(2)
C29 0.048(3) 0.049(3) 0.051(3) -0.009(2) 0.019(2) -0.003(2)
C30 0.047(3) 0.106(4) 0.061(3) -0.004(3) 0.021(2) 0.005(3)
C31 0.059(3) 0.144(6) 0.054(3) -0.013(4) 0.010(3) 0.024(4)
C32 0.103(5) 0.110(5) 0.049(3) -0.002(3) 0.008(3) 0.040(4)
C33 0.123(5) 0.068(4) 0.053(3) 0.000(3) 0.017(3) -0.013(3)
C34 0.062(3) 0.072(3) 0.051(3) -0.003(3) 0.011(2) -0.015(3)
C35 0.041(2) 0.058(3) 0.058(3) 0.011(2) 0.013(2) 0.005(2)
C36 0.050(3) 0.058(3) 0.091(4) -0.016(3) 0.024(3) -0.007(2)
C37 0.063(3) 0.082(4) 0.096(4) -0.016(3) 0.020(3) -0.018(3)
C38 0.050(3) 0.113(5) 0.113(5) -0.013(4) 0.018(3) -0.003(3)
C39 0.057(4) 0.140(6) 0.125(5) -0.040(5) 0.029(3) 0.005(4)
C40 0.049(3) 0.113(5) 0.091(4) -0.034(3) 0.021(3) 0.000(3)
O4 0.079(2) 0.0456(19) 0.080(2) 0.0032(17) 0.0336(18) 0.0064(17)
O5 0.090(2) 0.061(2) 0.115(3) -0.032(2) 0.047(2) -0.0046(19)
O6 0.072(2) 0.0426(19) 0.117(3) 0.0006(19) 0.043(2) -0.0003(16)

loop_
_atom_type_symbol
_atom_type_description
_atom_type_scat_dispersion_real
_atom_type_scat_dispersion_imag
_atom_type_scat_source
C C 0.0033 0.0016 'International Tables Vol C Tables 4.2.6.8 and 6.1.1.4'
H H 0.0000 0.0000 'International Tables Vol C Tables 4.2.6.8 and 6.1.1.4'
O O 0.0106 0.0060 'International Tables Vol C Tables 4.2.6.8 and 6.1.1.4'

loop_
_geom_angle_atom_site_label_1
_geom_angle_atom_site_label_2
_geom_angle_atom_site_label_3
_geom_angle
O1 C1 C6 123.0(5)
O1 C1 C2A 116.9(9)
C6 C1 C2A 114.6(9)
O1 C1 C2B 123.9(6)
C6 C1 C2B 112.4(6)
C2A C1 C2B 33.0(6)
C3 C2A C1 113.7(13)
C3 C2A H2A1 108.8
C1 C2A H2A1 108.8
C3 C2A H2A2 108.8
C1 C2A H2A2 108.8
H2A1 C2A H2A2 107.7
C3 C2B C1 113.9(7)
C3 C2B H2B1 108.8
C1 C2B H2B1 108.8
C3 C2B H2B2 108.8
C1 C2B H2B2 108.8
H2B1 C2B H2B2 107.7
C2B C3 C4 119.1(6)
C2B C3 C2A 35.3(7)
C4 C3 C2A 124.1(9)
C2B C3 H3A 132.3
C4 C3 H3A 106.3
C2A C3 H3A 106.3
C2B C3 H3B 75.5
C4 C3 H3B 106.3
C2A C3 H3B 106.3
H3A C3 H3B 106.4
C5 C4 C3 108.8(4)
C5 C4 H4A 109.9
C3 C4 H4A 109.9
C5 C4 H4B 109.9
C3 C4 H4B 109.9
H4A C4 H4B 108.3
C6 C5 O3 113.9(4)
C6 C5 C4 129.8(4)
O3 C5 C4 116.3(4)
C5 C6 C1 119.6(4)
C5 C6 C7 109.4(3)
C1 C6 C7 131.0(4)
O2 C8 O3 120.1(4)
O2 C8 C7 129.9(4)
O3 C8 C7 110.0(3)
C6 C7 C9 114.8(3)
C6 C7 C8 99.5(3)
C9 C7 C8 105.9(3)
C6 C7 C15 112.6(3)
C9 C7 C15 112.6(3)
C8 C7 C15 110.4(3)
C14 C9 C10 118.1(4)
C14 C9 C7 120.6(4)
C10 C9 C7 121.3(4)
C11 C10 C9 120.8(5)
C11 C10 H10 119.6
C9 C10 H10 119.6
C12 C11 C10 120.3(6)
C12 C11 H11 119.9
C10 C11 H11 119.9
C11 C12 C13 119.9(6)
C11 C12 H12 120.0
C13 C12 H12 120.0
C12 C13 C14 119.5(5)
C12 C13 H13 120.2
C14 C13 H13 120.2
C9 C14 C13 121.4(5)
C9 C14 H14 119.3
C13 C14 H14 119.3
C16 C15 C20 118.4(5)
C16 C15 C7 122.4(4)
C20 C15 C7 119.2(4)
C15 C16 C17 120.8(5)
C15 C16 H16 119.6
C17 C16 H16 119.6
C18 C17 C16 120.6(6)
C18 C17 H17 119.7
C16 C17 H17 119.7
C17 C18 C19 119.3(6)
C17 C18 H18 120.3
C19 C18 H18 120.3
C18 C19 C20 120.8(6)
C18 C19 H19 119.6
C20 C19 H19 119.6
C15 C20 C19 120.1(5)
C15 C20 H20 119.9
C19 C20 H20 119.9
C8 O3 C5 107.3(3)
O4 C21 C26 123.0(4)
O4 C21 C22 122.3(4)
C26 C21 C22 114.6(4)
C21 C22 C23 114.3(4)
C21 C22 H22A 108.7
C23 C22 H22A 108.7
C21 C22 H22B 108.7
C23 C22 H22B 108.7
H22A C22 H22B 107.6
C24 C23 C22 111.8(4)
C24 C23 H23A 109.3
C22 C23 H23A 109.3
C24 C23 H23B 109.3
C22 C23 H23B 109.3
H23A C23 H23B 107.9
C25 C24 C23 108.4(4)
C25 C24 H24A 110.0
C23 C24 H24A 110.0
C25 C24 H24B 110.0
C23 C24 H24B 110.0
H24A C24 H24B 108.4
C26 C25 O6 113.0(4)
C26 C25 C24 128.5(5)
O6 C25 C24 118.5(4)
C25 C26 C21 119.9(4)
C25 C26 C27 109.3(4)
C21 C26 C27 129.9(4)
C26 C27 C28 100.0(3)
C26 C27 C35 113.0(3)
C28 C27 C35 108.9(3)
C26 C27 C29 112.0(3)
C28 C27 C29 109.0(3)
C35 C27 C29 113.0(3)
O5 C28 O6 120.0(4)
O5 C28 C27 130.3(5)
O6 C28 C27 109.7(4)
C34 C29 C30 118.5(4)
C34 C29 C27 122.6(4)
C30 C29 C27 118.9(4)
C29 C30 C31 120.7(5)
C29 C30 H30 119.7
C31 C30 H30 119.7
C32 C31 C30 120.2(5)
C32 C31 H31 119.9
C30 C31 H31 119.9
C33 C32 C31 119.7(6)
C33 C32 H32 120.2
C31 C32 H32 120.2
C32 C33 C34 120.3(5)
C32 C33 H33 119.8
C34 C33 H33 119.8
C29 C34 C33 120.6(5)
C29 C34 H34 119.7
C33 C34 H34 119.7
C40 C35 C36 118.2(4)
C40 C35 C27 121.6(4)
C36 C35 C27 120.2(4)
C35 C36 C37 120.6(4)
C35 C36 H36 119.7
C37 C36 H36 119.7
C38 C37 C36 120.5(5)
C38 C37 H37 119.7
C36 C37 H37 119.7
C37 C38 C39 119.4(5)
C37 C38 H38 120.3
C39 C38 H38 120.3
C38 C39 C40 120.5(5)
C38 C39 H39 119.7
C40 C39 H39 119.7
C35 C40 C39 120.7(5)
C35 C40 H40 119.6
C39 C40 H40 119.6
C28 O6 C25 107.7(3)

loop_
_geom_bond_atom_site_label_1
_geom_bond_atom_site_label_2
_geom_bond_distance
C1 O1 1.225(5)
C1 C6 1.452(6)
C1 C2A 1.51(2)
C1 C2B 1.575(12)
C2A C3 1.48(2)
C2A H2A1 0.9700
C2A H2A2 0.9700
C2B C3 1.410(12)
C2B H2B1 0.9700
C2B H2B2 0.9700
C3 C4 1.469(6)
C3 H3A 0.9700
C3 H3B 0.9700
C4 C5 1.471(5)
C4 H4A 0.9700
C4 H4B 0.9700
C5 C6 1.322(5)
C5 O3 1.388(4)
C6 C7 1.518(5)
C8 O2 1.177(4)
C8 O3 1.378(5)
C8 C7 1.542(5)
C7 C9 1.534(5)
C7 C15 1.543(6)
C9 C14 1.374(6)
C9 C10 1.375(6)
C10 C11 1.375(7)
C10 H10 0.9300
C11 C12 1.367(8)
C11 H11 0.9300
C12 C13 1.364(8)
C12 H12 0.9300
C13 C14 1.381(6)
C13 H13 0.9300
C14 H14 0.9300
C15 C16 1.359(6)
C15 C20 1.378(6)
C16 C17 1.389(7)
C16 H16 0.9300
C17 C18 1.353(8)
C17 H17 0.9300
C18 C19 1.350(8)
C18 H18 0.9300
C19 C20 1.390(7)
C19 H19 0.9300
C20 H20 0.9300
C21 O4 1.220(5)
C21 C26 1.453(6)
C21 C22 1.499(6)
C22 C23 1.513(6)
C22 H22A 0.9700
C22 H22B 0.9700
C23 C24 1.511(7)
C23 H23A 0.9700
C23 H23B 0.9700
C24 C25 1.468(6)
C24 H24A 0.9700
C24 H24B 0.9700
C25 C26 1.335(6)
C25 O6 1.391(5)
C26 C27 1.518(5)
C27 C28 1.530(6)
C27 C35 1.543(5)
C27 C29 1.540(5)
C28 O5 1.196(5)
C28 O6 1.384(5)
C29 C34 1.361(5)
C29 C30 1.377(5)
C30 C31 1.379(7)
C30 H30 0.9300
C31 C32 1.359(8)
C31 H31 0.9300
C32 C33 1.356(8)
C32 H32 0.9300
C33 C34 1.387(6)
C33 H33 0.9300
C34 H34 0.9300
C35 C40 1.366(6)
C35 C36 1.382(6)
C36 C37 1.387(6)
C36 H36 0.9300
C37 C38 1.356(7)
C37 H37 0.9300
C38 C39 1.362(7)
C38 H38 0.9300
C39 C40 1.389(6)
C39 H39 0.9300
C40 H40 0.9300

loop_
_geom_torsion_atom_site_label_1
_geom_torsion_atom_site_label_2
_geom_torsion_atom_site_label_3
_geom_torsion_atom_site_label_4
_geom_torsion
O1 C1 C2A C3 170.6(10)
C6 C1 C2A C3 -34.6(16)
C2B C1 C2A C3 59.0(15)
O1 C1 C2B C3 -152.2(8)
C6 C1 C2B C3 37.0(10)
C2A C1 C2B C3 -64.1(17)
C1 C2B C3 C4 -48.9(12)
C1 C2B C3 C2A 60.1(16)
C1 C2A C3 C2B -64.4(17)
C1 C2A C3 C4 28.9(19)
C2B C3 C4 C5 34.5(9)
C2A C3 C4 C5 -6.9(14)
C3 C4 C5 C6 -11.0(7)
C3 C4 C5 O3 168.9(4)
O3 C5 C6 C1 -176.4(4)
C4 C5 C6 C1 3.5(7)
O3 C5 C6 C7 2.2(5)
C4 C5 C6 C7 -177.9(4)
O1 C1 C6 C5 173.8(5)
C2A C1 C6 C5 20.7(10)
C2B C1 C6 C5 -15.3(7)
O1 C1 C6 C7 -4.4(9)
C2A C1 C6 C7 -157.6(8)
C2B C1 C6 C7 166.4(5)
C5 C6 C7 C9 -115.0(4)
C1 C6 C7 C9 63.3(6)
C5 C6 C7 C8 -2.6(4)
C1 C6 C7 C8 175.8(5)
C5 C6 C7 C15 114.3(4)
C1 C6 C7 C15 -67.3(6)
O2 C8 C7 C6 -177.0(5)
O3 C8 C7 C6 2.2(4)
O2 C8 C7 C9 -57.7(6)
O3 C8 C7 C9 121.5(4)
O2 C8 C7 C15 64.4(6)
O3 C8 C7 C15 -116.4(4)
C6 C7 C9 C14 -163.4(4)
C8 C7 C9 C14 88.0(5)
C15 C7 C9 C14 -32.7(5)
C6 C7 C9 C10 19.5(5)
C8 C7 C9 C10 -89.2(5)
C15 C7 C9 C10 150.2(4)
C14 C9 C10 C11 -0.9(7)
C7 C9 C10 C11 176.3(4)
C9 C10 C11 C12 2.0(8)
C10 C11 C12 C13 -1.5(9)
C11 C12 C13 C14 -0.1(9)
C10 C9 C14 C13 -0.7(7)
C7 C9 C14 C13 -178.0(4)
C12 C13 C14 C9 1.2(8)
C6 C7 C15 C16 -105.3(5)
C9 C7 C15 C16 123.0(5)
C8 C7 C15 C16 4.9(6)
C6 C7 C15 C20 76.3(5)
C9 C7 C15 C20 -55.5(5)
C8 C7 C15 C20 -173.6(4)
C20 C15 C16 C17 0.2(8)
C7 C15 C16 C17 -178.3(5)
C15 C16 C17 C18 0.7(9)
C16 C17 C18 C19 -1.9(10)
C17 C18 C19 C20 2.2(11)
C16 C15 C20 C19 0.2(8)
C7 C15 C20 C19 178.7(5)
C18 C19 C20 C15 -1.4(10)
O2 C8 O3 C5 178.2(4)
C7 C8 O3 C5 -1.1(4)
C6 C5 O3 C8 -0.7(5)
C4 C5 O3 C8 179.4(4)
O4 C21 C22 C23 153.4(5)
C26 C21 C22 C23 -30.5(6)
C21 C22 C23 C24 55.4(6)
C22 C23 C24 C25 -44.7(6)
C23 C24 C25 C26 13.8(7)
C23 C24 C25 O6 -167.3(4)
O6 C25 C26 C21 -168.2(4)
C24 C25 C26 C21 10.7(7)
O6 C25 C26 C27 1.5(5)
C24 C25 C26 C27 -179.6(4)
O4 C21 C26 C25 174.2(4)
C22 C21 C26 C25 -1.9(6)
O4 C21 C26 C27 6.9(7)
C22 C21 C26 C27 -169.3(4)
C25 C26 C27 C28 -4.3(4)
C21 C26 C27 C28 164.1(4)
C25 C26 C27 C35 111.3(4)
C21 C26 C27 C35 -80.3(5)
C25 C26 C27 C29 -119.7(4)
C21 C26 C27 C29 48.7(6)
C26 C27 C28 O5 -173.3(5)
C35 C27 C28 O5 68.0(6)
C29 C27 C28 O5 -55.7(6)
C26 C27 C28 O6 5.8(4)
C35 C27 C28 O6 -112.9(4)
C29 C27 C28 O6 123.4(4)
C26 C27 C29 C34 -130.4(4)
C28 C27 C29 C34 119.8(4)
C35 C27 C29 C34 -1.5(6)
C26 C27 C29 C30 49.1(5)
C28 C27 C29 C30 -60.7(5)
C35 C27 C29 C30 178.0(4)
C34 C29 C30 C31 1.5(7)
C27 C29 C30 C31 -178.0(4)
C29 C30 C31 C32 0.0(8)
C30 C31 C32 C33 -1.5(9)
C31 C32 C33 C34 1.6(8)
C30 C29 C34 C33 -1.4(7)
C27 C29 C34 C33 178.1(4)
C32 C33 C34 C29 -0.1(8)
C26 C27 C35 C40 -144.3(4)
C28 C27 C35 C40 -34.1(6)
C29 C27 C35 C40 87.2(5)
C26 C27 C35 C36 36.4(5)
C28 C27 C35 C36 146.6(4)
C29 C27 C35 C36 -92.0(5)
C40 C35 C36 C37 -0.7(7)
C27 C35 C36 C37 178.5(4)
C35 C36 C37 C38 0.4(8)
C36 C37 C38 C39 0.0(9)
C37 C38 C39 C40 -0.2(10)
C36 C35 C40 C39 0.6(8)
C27 C35 C40 C39 -178.7(5)
C38 C39 C40 C35 -0.1(10)
O5 C28 O6 C25 173.9(4)
C27 C28 O6 C25 -5.3(5)
C26 C25 O6 C28 2.4(5)
C24 C25 O6 C28 -176.6(4)
